data_7708610
loop_
_publ_author_name
'Horsley Downie, Thomas Mardale'
'Charman, Rex S. C.'
'Hall, Jonathan W.'
'Mahon, Mary F.'
'Lowe, John P.'
'Liptrot, David Jonathan'

_publ_section_title
;
 A Stable Ring-Expanded NHC-Supported Copper Boryl and its Reactivity
 towards Heterocumulenes
;
_journal_name_full 'Dalton Transactions'
_journal_paper_doi 10.1039/D1DT03540A
_journal_year 2021
_chemical_formula_moiety 'C34 H52 B Cu N2 O2'
_chemical_formula_sum 'C37 H59 B Cu N2 O2'
_chemical_formula_weight 638.21
_space_group_crystal_system monoclinic
_space_group_IT_number 14
_space_group_name_Hall '-P 2ybc'
_space_group_name_H-M_alt 'P 1 21/c 1'
_atom_sites_solution_hydrogens geom
_atom_sites_solution_primary dual
_audit_creation_date 2020-12-01
_audit_creation_method
;
Olex2 1.2
(compiled 2018.05.29 svn.r3508 for OlexSys, GUI svn.r5506)
;
_audit_update_record
;
2021-10-19 deposited with the CCDC.	2021-10-21 downloaded from the CCDC.
;
_cell_angle_alpha 90
_cell_angle_beta 100.7490(10)
_cell_angle_gamma 90
_cell_formula_units_Z 4
_cell_length_a 12.54170(10)
_cell_length_b 15.34960(10)
_cell_length_c 19.7734(2)
_cell_measurement_reflns_used 16986
_cell_measurement_temperature 150.01(10)
_cell_measurement_theta_max 72.9440
_cell_measurement_theta_min 4.5620
_cell_volume 3739.79(6)
_computing_cell_refinement 'CrysAlisPro 1.171.39.46 (Rigaku OD, 2018)'
_computing_data_collection 'CrysAlisPro 1.171.39.46 (Rigaku OD, 2018)'
_computing_data_reduction 'CrysAlisPro 1.171.39.46 (Rigaku OD, 2018)'
_computing_molecular_graphics 'Olex2 (Dolomanov et al., 2009)'
_computing_publication_material 'Olex2 (Dolomanov et al., 2009)'
_computing_structure_refinement 'ShelXL (Sheldrick, 2015)'
_computing_structure_solution 'ShelXT (Sheldrick, 2015)'
_diffrn_ambient_environment N~2~
_diffrn_ambient_temperature 150.01(10)
_diffrn_detector 'CCD plate'
_diffrn_detector_area_resol_mean 8.1150
_diffrn_detector_type EosS2
_diffrn_measured_fraction_theta_full 0.990
_diffrn_measured_fraction_theta_max 0.975
_diffrn_measurement_device 'four-circle diffractometer'
_diffrn_measurement_device_type 'SuperNova, Dual, Cu at home/near, EosS2'
_diffrn_measurement_method '\w scans'
_diffrn_radiation_monochromator mirror
_diffrn_radiation_probe x-ray
_diffrn_radiation_type CuK\a
_diffrn_radiation_wavelength 1.54184
_diffrn_reflns_av_R_equivalents 0.0203
_diffrn_reflns_av_unetI/netI 0.0177
_diffrn_reflns_Laue_measured_fraction_full 0.990
_diffrn_reflns_Laue_measured_fraction_max 0.975
_diffrn_reflns_limit_h_max 15
_diffrn_reflns_limit_h_min -13
_diffrn_reflns_limit_k_max 19
_diffrn_reflns_limit_k_min -13
_diffrn_reflns_limit_l_max 24
_diffrn_reflns_limit_l_min -22
_diffrn_reflns_number 25521
_diffrn_reflns_point_group_measured_fraction_full 0.990
_diffrn_reflns_point_group_measured_fraction_max 0.975
_diffrn_reflns_theta_full 67.684
_diffrn_reflns_theta_max 73.291
_diffrn_reflns_theta_min 3.587
_diffrn_source 'micro-focus sealed X-ray tube'
_diffrn_source_type 'SuperNova (Cu) X-ray Source'
_exptl_absorpt_coefficient_mu 1.051
_exptl_absorpt_correction_T_max 0.51317
_exptl_absorpt_correction_T_min 0.47071
_exptl_absorpt_correction_type sphere
_exptl_absorpt_process_details
;
CrysAlisPro 1.171.39.46 (Rigaku Oxford Diffraction, 2018)
Spherical absorption correction
 using equivalent radius and absorption coefficient.
Empirical absorption correction using spherical harmonics,
 implemented in SCALE3 ABSPACK scaling algorithm.
;
_exptl_crystal_colour colourless
_exptl_crystal_colour_primary colourless
_exptl_crystal_density_diffrn 1.134
_exptl_crystal_description block
_exptl_crystal_F_000 1380
_exptl_crystal_size_max 0.313
_exptl_crystal_size_mid 0.175
_exptl_crystal_size_min 0.13
_exptl_crystal_size_rad 0.251
_refine_diff_density_max 0.343
_refine_diff_density_min -0.388
_refine_diff_density_rms 0.040
_refine_ls_extinction_method none
_refine_ls_goodness_of_fit_ref 1.039
_refine_ls_hydrogen_treatment constr
_refine_ls_matrix_type full
_refine_ls_number_parameters 373
_refine_ls_number_reflns 7337
_refine_ls_number_restraints 0
_refine_ls_restrained_S_all 1.039
_refine_ls_R_factor_all 0.0332
_refine_ls_R_factor_gt 0.0313
_refine_ls_shift/su_max 0.001
_refine_ls_shift/su_mean 0.000
_refine_ls_structure_factor_coef Fsqd
_refine_ls_weighting_details 'w=1/[\s^2^(Fo^2^)+(0.0500P)^2^+1.0256P] where P=(Fo^2^+2Fc^2^)/3'
_refine_ls_weighting_scheme calc
_refine_ls_wR_factor_gt 0.0878
_refine_ls_wR_factor_ref 0.0894
_reflns_Friedel_coverage 0.000
_reflns_number_gt 6826
_reflns_number_total 7337
_reflns_threshold_expression 'I > 2\s(I)'
_cod_data_source_file d1dt03540a2.cif
_cod_data_source_block s20djl07-cpd1
_cod_database_code 7708610
_shelxl_version_number 2014-3
_chemical_oxdiff_usercomment 'Colourless blocks'
_shelx_space_group_comment
;
The symmetry employed for this shelxl refinement is uniquely defined
by the following loop, which should always be used as a source of
symmetry information in preference to the above space-group names.
They are only intended as comments.
;
_olex2_refinement_description
;
1. Fixed Uiso
 At 1.2 times of:
  All C(H) groups, All C(H,H) groups
 At 1.5 times of:
  All C(H,H,H) groups
2.a Ternary CH refined with riding coordinates:
 C26(H26), C11(H11), C14(H14), C23(H23)
2.b Secondary CH2 refined with riding coordinates:
 C3(H3A,H3B), C2(H2A,H2B), C4(H4A,H4B)
2.c Aromatic/amide H refined with riding coordinates:
 C21(H21), C19(H19), C7(H7), C20(H20), C8(H8), C9(H9)
2.d Idealised Me refined as rotating group:
 C34(H34A,H34B,H34C), C31(H31A,H31B,H31C), C30(H30A,H30B,H30C), C33(H33A,H33B,
 H33C), C12(H12A,H12B,H12C), C13(H13A,H13B,H13C), C27(H27A,H27B,H27C), C25(H25A,
 H25B,H25C), C15(H15A,H15B,H15C), C24(H24A,H24B,H24C), C16(H16A,H16B,H16C),
 C28(H28A,H28B,H28C)
;

loop_
_space_group_symop_operation_xyz
'x, y, z'
'-x, y+1/2, -z+1/2'
'-x, -y, -z'
'x, -y-1/2, z-1/2'

loop_
_atom_site_label
_atom_site_type_symbol
_atom_site_fract_x
_atom_site_fract_y
_atom_site_fract_z
_atom_site_U_iso_or_equiv
_atom_site_adp_type
_atom_site_occupancy
_atom_site_site_symmetry_order
_atom_site_calc_flag
_atom_site_refinement_flags_posn
_atom_site_refinement_flags_adp
_atom_site_refinement_flags_occupancy
_atom_site_disorder_assembly
_atom_site_disorder_group
Cu1 Cu 0.61213(2) 0.54353(2) 0.32061(2) 0.02609(7) Uani 1 1 d . . . . .
O1 O 0.72834(7) 0.36676(6) 0.31585(5) 0.0340(2) Uani 1 1 d . . . . .
O2 O 0.82408(8) 0.46722(6) 0.38590(5) 0.0367(2) Uani 1 1 d . . . . .
N2 N 0.54317(8) 0.68752(6) 0.23178(5) 0.0240(2) Uani 1 1 d . . . . .
N1 N 0.49163(8) 0.70243(6) 0.33619(5) 0.0250(2) Uani 1 1 d . . . . .
C1 C 0.53683(9) 0.65342(8) 0.29345(6) 0.0227(2) Uani 1 1 d . . . . .
C5 C 0.48024(10) 0.66601(8) 0.40186(6) 0.0272(2) Uani 1 1 d . . . . .
C6 C 0.56339(11) 0.67939(9) 0.45871(6) 0.0316(3) Uani 1 1 d . . . . .
C17 C 0.59169(10) 0.63258(8) 0.18668(6) 0.0257(2) Uani 1 1 d . . . . .
C22 C 0.52386(11) 0.58375(8) 0.13632(6) 0.0297(3) Uani 1 1 d . . . . .
C3 C 0.51489(12) 0.83431(8) 0.27108(7) 0.0333(3) Uani 1 1 d . . . . .
H3A H 0.4839 0.8909 0.2572 0.040 Uiso 1 1 calc R . . . .
H3B H 0.5905 0.8425 0.2922 0.040 Uiso 1 1 calc R . . . .
C2 C 0.45414(12) 0.79289(8) 0.32219(7) 0.0315(3) Uani 1 1 d . . . . .
H2A H 0.4666 0.8261 0.3647 0.038 Uiso 1 1 calc R . . . .
H2B H 0.3769 0.7933 0.3037 0.038 Uiso 1 1 calc R . . . .
C18 C 0.70545(11) 0.62664(9) 0.19664(6) 0.0298(3) Uani 1 1 d . . . . .
C26 C 0.40172(11) 0.59765(9) 0.12083(7) 0.0337(3) Uani 1 1 d . . . . .
H26 H 0.3828 0.6348 0.1572 0.040 Uiso 1 1 calc R . . . .
C4 C 0.50673(11) 0.77578(8) 0.20894(7) 0.0308(3) Uani 1 1 d . . . . .
H4A H 0.4322 0.7738 0.1843 0.037 Uiso 1 1 calc R . . . .
H4B H 0.5517 0.7985 0.1780 0.037 Uiso 1 1 calc R . . . .
C32 C 0.89329(11) 0.39078(9) 0.39129(7) 0.0335(3) Uani 1 1 d . . . . .
C10 C 0.38524(11) 0.62013(9) 0.40680(7) 0.0320(3) Uani 1 1 d . . . . .
C11 C 0.66686(12) 0.72758(10) 0.45345(7) 0.0365(3) Uani 1 1 d . . . . .
H11 H 0.6607 0.7480 0.4059 0.044 Uiso 1 1 calc R . . . .
C21 C 0.57207(13) 0.52343(9) 0.09884(7) 0.0370(3) Uani 1 1 d . . . . .
H21 H 0.5286 0.4892 0.0659 0.044 Uiso 1 1 calc R . . . .
C29 C 0.84072(10) 0.33764(9) 0.32703(7) 0.0326(3) Uani 1 1 d . . . . .
C14 C 0.29776(12) 0.60280(10) 0.34432(8) 0.0391(3) Uani 1 1 d . . . . .
H14 H 0.3165 0.6355 0.3056 0.047 Uiso 1 1 calc R . . . .
C19 C 0.74930(12) 0.56577(10) 0.15715(7) 0.0378(3) Uani 1 1 d . . . . .
H19 H 0.8243 0.5602 0.1627 0.045 Uiso 1 1 calc R . . . .
C7 C 0.54895(13) 0.64513(10) 0.52202(7) 0.0392(3) Uani 1 1 d . . . . .
H7 H 0.6031 0.6528 0.5607 0.047 Uiso 1 1 calc R . . . .
C20 C 0.68350(13) 0.51360(10) 0.10991(7) 0.0415(3) Uani 1 1 d . . . . .
H20 H 0.7143 0.4717 0.0855 0.050 Uiso 1 1 calc R . . . .
C8 C 0.45627(14) 0.60029(10) 0.52819(7) 0.0413(3) Uani 1 1 d . . . . .
H8 H 0.4481 0.5784 0.5708 0.050 Uiso 1 1 calc R . . . .
C9 C 0.37529(13) 0.58772(10) 0.47136(8) 0.0391(3) Uani 1 1 d . . . . .
H9 H 0.3131 0.5572 0.4761 0.047 Uiso 1 1 calc R . . . .
C34 C 0.88614(15) 0.34680(12) 0.45915(8) 0.0490(4) Uani 1 1 d . . . . .
H34A H 0.9064 0.3875 0.4962 0.074 Uiso 1 1 calc GR . . . .
H34B H 0.9344 0.2977 0.4660 0.074 Uiso 1 1 calc GR . . . .
H34C H 0.8131 0.3274 0.4582 0.074 Uiso 1 1 calc GR . . . .
B1 B 0.72426(12) 0.45005(9) 0.34384(8) 0.0299(3) Uani 1 1 d . . . . .
C23 C 0.77807(11) 0.68705(10) 0.24595(7) 0.0362(3) Uani 1 1 d . . . . .
H23 H 0.7373 0.7061 0.2810 0.043 Uiso 1 1 calc R . . . .
C31 C 0.84392(13) 0.23961(10) 0.33641(9) 0.0459(4) Uani 1 1 d . . . . .
H31A H 0.8070 0.2241 0.3731 0.069 Uiso 1 1 calc GR . . . .
H31B H 0.9180 0.2205 0.3476 0.069 Uiso 1 1 calc GR . . . .
H31C H 0.8088 0.2121 0.2945 0.069 Uiso 1 1 calc GR . . . .
C30 C 0.88337(13) 0.36152(12) 0.26234(8) 0.0473(4) Uani 1 1 d . . . . .
H30A H 0.8383 0.3353 0.2230 0.071 Uiso 1 1 calc GR . . . .
H30B H 0.9564 0.3407 0.2662 0.071 Uiso 1 1 calc GR . . . .
H30C H 0.8823 0.4237 0.2570 0.071 Uiso 1 1 calc GR . . . .
C33 C 1.00917(12) 0.42041(11) 0.39170(10) 0.0494(4) Uani 1 1 d . . . . .
H33A H 1.0108 0.4566 0.3523 0.074 Uiso 1 1 calc GR . . . .
H33B H 1.0546 0.3704 0.3901 0.074 Uiso 1 1 calc GR . . . .
H33C H 1.0352 0.4529 0.4330 0.074 Uiso 1 1 calc GR . . . .
C12 C 0.68214(17) 0.80706(12) 0.50048(9) 0.0550(4) Uani 1 1 d . . . . .
H12A H 0.6193 0.8438 0.4899 0.083 Uiso 1 1 calc GR . . . .
H12B H 0.7451 0.8389 0.4935 0.083 Uiso 1 1 calc GR . . . .
H12C H 0.6916 0.7885 0.5476 0.083 Uiso 1 1 calc GR . . . .
C13 C 0.76498(14) 0.66721(13) 0.46928(12) 0.0605(5) Uani 1 1 d . . . . .
H13A H 0.7752 0.6489 0.5165 0.091 Uiso 1 1 calc GR . . . .
H13B H 0.8285 0.6977 0.4616 0.091 Uiso 1 1 calc GR . . . .
H13C H 0.7530 0.6171 0.4398 0.091 Uiso 1 1 calc GR . . . .
C27 C 0.36992(15) 0.64633(13) 0.05219(8) 0.0506(4) Uani 1 1 d . . . . .
H27A H 0.4056 0.7019 0.0554 0.076 Uiso 1 1 calc GR . . . .
H27B H 0.2927 0.6547 0.0422 0.076 Uiso 1 1 calc GR . . . .
H27C H 0.3916 0.6128 0.0161 0.076 Uiso 1 1 calc GR . . . .
C25 C 0.88262(13) 0.64440(12) 0.28273(10) 0.0526(4) Uani 1 1 d . . . . .
H25A H 0.8655 0.5921 0.3052 0.079 Uiso 1 1 calc GR . . . .
H25B H 0.9208 0.6839 0.3164 0.079 Uiso 1 1 calc GR . . . .
H25C H 0.9274 0.6303 0.2498 0.079 Uiso 1 1 calc GR . . . .
C15 C 0.18643(14) 0.63407(15) 0.35495(10) 0.0600(5) Uani 1 1 d . . . . .
H15A H 0.1644 0.6009 0.3911 0.090 Uiso 1 1 calc GR . . . .
H15B H 0.1345 0.6264 0.3131 0.090 Uiso 1 1 calc GR . . . .
H15C H 0.1904 0.6946 0.3673 0.090 Uiso 1 1 calc GR . . . .
C24 C 0.80497(16) 0.76789(13) 0.20706(12) 0.0644(5) Uani 1 1 d . . . . .
H24A H 0.8463 0.7510 0.1729 0.097 Uiso 1 1 calc GR . . . .
H24B H 0.8466 0.8079 0.2388 0.097 Uiso 1 1 calc GR . . . .
H24C H 0.7389 0.7955 0.1850 0.097 Uiso 1 1 calc GR . . . .
C16 C 0.29431(19) 0.50622(14) 0.32531(12) 0.0678(6) Uani 1 1 d . . . . .
H16A H 0.3648 0.4879 0.3185 0.102 Uiso 1 1 calc GR . . . .
H16B H 0.2424 0.4973 0.2836 0.102 Uiso 1 1 calc GR . . . .
H16C H 0.2736 0.4728 0.3618 0.102 Uiso 1 1 calc GR . . . .
C28 C 0.33789(16) 0.51380(13) 0.11973(16) 0.0764(7) Uani 1 1 d . . . . .
H28A H 0.3589 0.4745 0.0868 0.115 Uiso 1 1 calc GR . . . .
H28B H 0.2617 0.5262 0.1071 0.115 Uiso 1 1 calc GR . . . .
H28C H 0.3526 0.4876 0.1646 0.115 Uiso 1 1 calc GR . . . .

loop_
_atom_site_aniso_label
_atom_site_aniso_U_11
_atom_site_aniso_U_22
_atom_site_aniso_U_33
_atom_site_aniso_U_23
_atom_site_aniso_U_13
_atom_site_aniso_U_12
Cu1 0.02607(11) 0.02602(11) 0.02625(11) 0.00289(6) 0.00507(8) 0.00380(6)
O1 0.0228(4) 0.0361(5) 0.0416(5) -0.0041(4) 0.0022(4) 0.0033(4)
O2 0.0295(5) 0.0314(5) 0.0457(6) -0.0042(4) -0.0022(4) 0.0063(4)
N2 0.0229(5) 0.0255(5) 0.0235(5) 0.0029(4) 0.0040(4) 0.0023(4)
N1 0.0272(5) 0.0257(5) 0.0214(5) 0.0011(4) 0.0027(4) 0.0041(4)
C1 0.0180(5) 0.0267(5) 0.0224(5) -0.0004(4) 0.0011(4) -0.0010(4)
C5 0.0312(6) 0.0282(6) 0.0231(6) 0.0007(4) 0.0076(5) 0.0076(5)
C6 0.0364(7) 0.0347(6) 0.0234(6) -0.0020(5) 0.0050(5) 0.0079(5)
C17 0.0271(6) 0.0288(6) 0.0221(5) 0.0046(4) 0.0069(5) 0.0040(5)
C22 0.0319(7) 0.0311(6) 0.0256(6) 0.0038(5) 0.0045(5) 0.0033(5)
C3 0.0355(7) 0.0244(6) 0.0381(7) 0.0026(5) 0.0023(6) 0.0008(5)
C2 0.0388(7) 0.0275(6) 0.0277(6) -0.0014(5) 0.0045(5) 0.0083(5)
C18 0.0273(6) 0.0369(7) 0.0262(6) 0.0079(5) 0.0076(5) 0.0032(5)
C26 0.0306(7) 0.0346(7) 0.0332(7) -0.0024(5) -0.0004(5) 0.0019(5)
C4 0.0343(7) 0.0286(6) 0.0304(6) 0.0085(5) 0.0083(5) 0.0054(5)
C32 0.0276(6) 0.0324(6) 0.0379(7) -0.0021(5) -0.0003(5) 0.0057(5)
C10 0.0326(7) 0.0332(6) 0.0318(6) 0.0025(5) 0.0101(5) 0.0065(5)
C11 0.0362(7) 0.0474(8) 0.0236(6) -0.0039(5) -0.0002(5) 0.0013(6)
C21 0.0455(8) 0.0362(7) 0.0285(6) -0.0019(5) 0.0046(6) 0.0061(6)
C29 0.0241(6) 0.0361(7) 0.0371(7) -0.0021(5) 0.0042(5) 0.0036(5)
C14 0.0307(7) 0.0465(8) 0.0397(7) 0.0082(6) 0.0057(6) -0.0022(6)
C19 0.0316(7) 0.0485(8) 0.0355(7) 0.0094(6) 0.0122(6) 0.0125(6)
C7 0.0502(9) 0.0441(8) 0.0227(6) -0.0001(5) 0.0051(6) 0.0097(6)
C20 0.0497(9) 0.0435(8) 0.0338(7) 0.0010(6) 0.0140(6) 0.0165(7)
C8 0.0562(9) 0.0432(8) 0.0282(7) 0.0065(6) 0.0170(6) 0.0100(7)
C9 0.0425(8) 0.0387(7) 0.0404(8) 0.0068(6) 0.0189(6) 0.0059(6)
C34 0.0553(10) 0.0540(9) 0.0354(8) 0.0037(7) 0.0023(7) 0.0174(8)
B1 0.0262(7) 0.0323(7) 0.0316(7) 0.0034(5) 0.0066(6) 0.0022(5)
C23 0.0239(6) 0.0453(8) 0.0391(7) 0.0039(6) 0.0056(5) -0.0019(5)
C31 0.0417(8) 0.0351(7) 0.0597(10) -0.0074(7) 0.0062(7) 0.0054(6)
C30 0.0386(8) 0.0649(10) 0.0404(8) 0.0005(7) 0.0125(7) 0.0114(7)
C33 0.0269(7) 0.0503(9) 0.0661(11) -0.0072(8) -0.0043(7) 0.0009(6)
C12 0.0717(12) 0.0484(9) 0.0464(9) -0.0105(7) 0.0149(8) -0.0123(8)
C13 0.0353(9) 0.0617(11) 0.0792(13) -0.0104(10) -0.0032(9) 0.0038(8)
C27 0.0470(9) 0.0668(11) 0.0342(8) 0.0005(7) -0.0024(7) 0.0185(8)
C25 0.0342(8) 0.0593(10) 0.0580(10) 0.0115(8) -0.0076(7) -0.0029(7)
C15 0.0312(8) 0.0867(14) 0.0628(11) 0.0195(10) 0.0106(8) 0.0038(8)
C24 0.0518(11) 0.0528(10) 0.0796(13) 0.0221(9) -0.0114(10) -0.0158(8)
C16 0.0707(13) 0.0577(11) 0.0651(12) -0.0104(9) -0.0131(10) -0.0062(10)
C28 0.0414(10) 0.0458(10) 0.136(2) 0.0118(12) 0.0006(12) -0.0061(8)

loop_
_atom_type_symbol
_atom_type_description
_atom_type_scat_dispersion_real
_atom_type_scat_dispersion_imag
_atom_type_scat_source
C C 0.0181 0.0091 'International Tables Vol C Tables 4.2.6.8 and 6.1.1.4'
H H 0.0000 0.0000 'International Tables Vol C Tables 4.2.6.8 and 6.1.1.4'
B B 0.0090 0.0039 'International Tables Vol C Tables 4.2.6.8 and 6.1.1.4'
Cu Cu -1.9646 0.5888 'International Tables Vol C Tables 4.2.6.8 and 6.1.1.4'
N N 0.0311 0.0180 'International Tables Vol C Tables 4.2.6.8 and 6.1.1.4'
O O 0.0492 0.0322 'International Tables Vol C Tables 4.2.6.8 and 6.1.1.4'

loop_
_geom_angle_atom_site_label_1
_geom_angle_atom_site_label_2
_geom_angle_atom_site_label_3
_geom_angle
_geom_angle_site_symmetry_1
_geom_angle_site_symmetry_3
_geom_angle_publ_flag
C1 Cu1 B1 164.24(6) . . ?
B1 O1 C29 109.07(10) . . ?
B1 O2 C32 110.46(10) . . ?
C1 N2 C17 115.91(10) . . ?
C1 N2 C4 124.69(10) . . ?
C17 N2 C4 119.39(9) . . ?
C1 N1 C5 118.42(10) . . ?
C1 N1 C2 124.74(10) . . ?
C5 N1 C2 116.82(10) . . ?
N2 C1 Cu1 118.52(8) . . ?
N1 C1 Cu1 123.50(9) . . ?
N1 C1 N2 117.36(10) . . ?
C6 C5 N1 118.79(12) . . ?
C6 C5 C10 122.23(12) . . ?
C10 C5 N1 118.97(11) . . ?
C5 C6 C11 122.46(12) . . ?
C5 C6 C7 117.52(13) . . ?
C7 C6 C11 120.02(13) . . ?
C22 C17 N2 118.83(11) . . ?
C22 C17 C18 122.05(12) . . ?
C18 C17 N2 119.05(11) . . ?
C17 C22 C26 121.59(11) . . ?
C21 C22 C17 117.89(12) . . ?
C21 C22 C26 120.49(12) . . ?
C4 C3 C2 109.09(11) . . ?
N1 C2 C3 109.75(10) . . ?
C17 C18 C23 121.42(12) . . ?
C19 C18 C17 117.43(13) . . ?
C19 C18 C23 121.08(12) . . ?
C22 C26 C27 109.40(12) . . ?
C28 C26 C22 113.20(13) . . ?
C28 C26 C27 110.58(15) . . ?
N2 C4 C3 109.12(10) . . ?
O2 C32 C29 102.01(10) . . ?
O2 C32 C34 106.92(12) . . ?
O2 C32 C33 108.44(12) . . ?
C34 C32 C29 113.83(12) . . ?
C34 C32 C33 109.98(13) . . ?
C33 C32 C29 114.93(12) . . ?
C5 C10 C14 121.78(12) . . ?
C9 C10 C5 117.65(13) . . ?
C9 C10 C14 120.53(13) . . ?
C6 C11 C12 111.17(13) . . ?
C6 C11 C13 110.98(13) . . ?
C12 C11 C13 110.86(14) . . ?
C20 C21 C22 120.99(14) . . ?
O1 C29 C32 102.39(10) . . ?
O1 C29 C31 109.04(11) . . ?
O1 C29 C30 106.31(11) . . ?
C31 C29 C32 115.13(12) . . ?
C31 C29 C30 109.69(13) . . ?
C30 C29 C32 113.59(12) . . ?
C10 C14 C15 111.98(14) . . ?
C10 C14 C16 110.73(13) . . ?
C15 C14 C16 110.74(16) . . ?
C20 C19 C18 121.25(13) . . ?
C8 C7 C6 121.30(14) . . ?
C19 C20 C21 120.20(13) . . ?
C7 C8 C9 120.21(13) . . ?
C8 C9 C10 121.09(14) . . ?
O1 B1 Cu1 129.85(11) . . ?
O2 B1 Cu1 121.08(10) . . ?
O2 B1 O1 108.32(11) . . ?
C18 C23 C25 113.81(13) . . ?
C18 C23 C24 109.53(13) . . ?
C25 C23 C24 109.73(13) . . ?

loop_
_geom_bond_atom_site_label_1
_geom_bond_atom_site_label_2
_geom_bond_distance
_geom_bond_site_symmetry_2
_geom_bond_publ_flag
Cu1 C1 1.9587(12) . ?
Cu1 B1 2.0017(15) . ?
O1 C29 1.4557(15) . ?
O1 B1 1.3977(18) . ?
O2 C32 1.4515(15) . ?
O2 B1 1.3928(18) . ?
N2 C1 1.3429(15) . ?
N2 C17 1.4419(15) . ?
N2 C4 1.4736(15) . ?
N1 C1 1.3343(15) . ?
N1 C5 1.4451(15) . ?
N1 C2 1.4755(15) . ?
C5 C6 1.3986(19) . ?
C5 C10 1.4030(19) . ?
C6 C11 1.514(2) . ?
C6 C7 1.4004(19) . ?
C17 C22 1.4004(18) . ?
C17 C18 1.4063(18) . ?
C22 C26 1.5202(18) . ?
C22 C21 1.3926(19) . ?
C3 C2 1.5143(19) . ?
C3 C4 1.5101(19) . ?
C18 C19 1.3948(19) . ?
C18 C23 1.520(2) . ?
C26 C27 1.536(2) . ?
C26 C28 1.514(2) . ?
C32 C29 1.5500(19) . ?
C32 C34 1.519(2) . ?
C32 C33 1.521(2) . ?
C10 C14 1.515(2) . ?
C10 C9 1.3973(19) . ?
C11 C12 1.524(2) . ?
C11 C13 1.526(2) . ?
C21 C20 1.382(2) . ?
C29 C31 1.516(2) . ?
C29 C30 1.520(2) . ?
C14 C15 1.528(2) . ?
C14 C16 1.528(3) . ?
C19 C20 1.381(2) . ?
C7 C8 1.376(2) . ?
C8 C9 1.380(2) . ?
C23 C25 1.524(2) . ?
C23 C24 1.530(2) . ?

loop_
_smtbx_masks_void_nr
_smtbx_masks_void_average_x
_smtbx_masks_void_average_y
_smtbx_masks_void_average_z
_smtbx_masks_void_volume
_smtbx_masks_void_count_electrons
_smtbx_masks_void_content
1 0.000 0.000 0.500 336.8 54.5 ?
2 0.000 0.500 0.000 336.8 54.5 ?
